data_4507925
loop_
_publ_author_name
'Chen, Zilu'
'Qin, Suni'
'Liu, Dongcheng'
'Shen, Yanling'
'Liang, Fupei'

_publ_section_title
;
 A Series of Coordination Polymers Exhibiting Dual Chiral Features and
 Diverse Interhelical Interactions
;
_journal_issue 8
_journal_name_full 'Crystal Growth &amp; Design'
_journal_page_first 3389
_journal_paper_doi 10.1021/cg4001895
_journal_volume 13
_journal_year 2013
_chemical_absolute_configuration rmad
_chemical_formula_moiety 'C27 H28 Co N4 O4, C3 H7 N O'
_chemical_formula_sum 'C30 H35 Co N5 O5'
_chemical_formula_weight 604.56
_chemical_name_systematic
; 
 ? 
;
_space_group_IT_number 19
_symmetry_cell_setting orthorhombic
_symmetry_space_group_name_Hall 'P 2ac 2ab'
_symmetry_space_group_name_H-M 'P 21 21 21'
_atom_sites_solution_hydrogens geom
_atom_sites_solution_primary direct
_atom_sites_solution_secondary difmap
_audit_creation_method SHELXL-97
_cell_angle_alpha 90.00
_cell_angle_beta 90.00
_cell_angle_gamma 90.00
_cell_formula_units_Z 4
_cell_length_a 12.071(3)
_cell_length_b 13.885(5)
_cell_length_c 17.666(7)
_cell_measurement_reflns_used 9925
_cell_measurement_temperature 185(2)
_cell_measurement_theta_max 24.97
_cell_measurement_theta_min 2.52
_cell_volume 2960.9(17)
_computing_cell_refinement 'Bruker SAINT'
_computing_data_collection 'Bruker APEX2'
_computing_data_reduction 'Bruker SAINT'
_computing_molecular_graphics 'Bruker SHELXTL'
_computing_publication_material 'Bruker SHELXTL'
_computing_structure_refinement 'SHELXL-97 (Sheldrick, 2008)'
_computing_structure_solution 'SHELXS-97 (Sheldrick, 2008)'
_diffrn_ambient_temperature 185(2)
_diffrn_measured_fraction_theta_full 0.999
_diffrn_measured_fraction_theta_max 0.999
_diffrn_measurement_device_type 'Bruker APEX-II CCD'
_diffrn_measurement_method '\f and \w scans'
_diffrn_radiation_monochromator graphite
_diffrn_radiation_source 'fine-focus sealed tube'
_diffrn_radiation_type MoK\a
_diffrn_radiation_wavelength 0.71069
_diffrn_reflns_av_R_equivalents 0.0453
_diffrn_reflns_av_sigmaI/netI 0.0572
_diffrn_reflns_limit_h_max 14
_diffrn_reflns_limit_h_min -13
_diffrn_reflns_limit_k_max 16
_diffrn_reflns_limit_k_min -16
_diffrn_reflns_limit_l_max 20
_diffrn_reflns_limit_l_min -21
_diffrn_reflns_number 21047
_diffrn_reflns_theta_full 25.04
_diffrn_reflns_theta_max 25.04
_diffrn_reflns_theta_min 1.87
_exptl_absorpt_coefficient_mu 0.626
_exptl_absorpt_correction_T_max 0.9516
_exptl_absorpt_correction_T_min 0.9343
_exptl_absorpt_correction_type multi-scan
_exptl_absorpt_process_details 'SADABS (Bruker, 1998)'
_exptl_crystal_colour orange
_exptl_crystal_density_diffrn 1.356
_exptl_crystal_density_method 'not measured'
_exptl_crystal_description block
_exptl_crystal_F_000 1268
_exptl_crystal_size_max 0.11
_exptl_crystal_size_mid 0.10
_exptl_crystal_size_min 0.08
_refine_diff_density_max 0.836
_refine_diff_density_min -0.700
_refine_diff_density_rms 0.075
_refine_ls_abs_structure_details 'Flack H D (1983), Acta Cryst. A39, 876-881'
_refine_ls_abs_structure_Flack 0.01(3)
_refine_ls_extinction_method none
_refine_ls_goodness_of_fit_ref 1.049
_refine_ls_hydrogen_treatment constr
_refine_ls_matrix_type full
_refine_ls_number_parameters 348
_refine_ls_number_reflns 5238
_refine_ls_number_restraints 0
_refine_ls_restrained_S_all 1.049
_refine_ls_R_factor_all 0.0800
_refine_ls_R_factor_gt 0.0554
_refine_ls_shift/su_max 0.001
_refine_ls_shift/su_mean 0.000
_refine_ls_structure_factor_coef Fsqd
_refine_ls_weighting_details 'calc w=1/[\s^2^(Fo^2^)+(0.0808P)^2^+3.2271P] where P=(Fo^2^+2Fc^2^)/3'
_refine_ls_weighting_scheme calc
_refine_ls_wR_factor_gt 0.1456
_refine_ls_wR_factor_ref 0.1586
_reflns_number_gt 4060
_reflns_number_total 5238
_reflns_threshold_expression >2sigma(I)
_cod_data_source_file cg4001895_si_002.cif
_cod_data_source_block complex-1
_cod_depositor_comments
;
The following automatic conversions were performed:

'_symmetry_cell_setting' value 'Orthorhombic' changed to
'orthorhombic' according to
/home/saulius/struct/CIF-dictionaries/cif_core.dic dictionary named
'cif_core.dic' version 2.4.2 from 2011-04-26.

Automatic conversion script
Id: cif_fix_values 1891 2012-01-12 08:04:46Z andrius 
;
_cod_original_sg_symbol_H-M 'P2(1)2(1)2(1) '
_cod_database_code 4507925

loop_
_symmetry_equiv_pos_as_xyz
'x, y, z'
'-x+1/2, -y, z+1/2'
'x+1/2, -y+1/2, -z'
'-x, y+1/2, -z+1/2'

loop_
_atom_site_label
_atom_site_type_symbol
_atom_site_fract_x
_atom_site_fract_y
_atom_site_fract_z
_atom_site_U_iso_or_equiv
_atom_site_adp_type
_atom_site_occupancy
_atom_site_symmetry_multiplicity
_atom_site_calc_flag
_atom_site_refinement_flags
Co1 Co 0.14250(5) 0.69343(5) 0.26266(4) 0.0341(2) Uani 1 1 d .
O2 O 0.3772(3) 0.8411(2) 0.3953(2) 0.0345(9) Uani 1 1 d .
O1 O 0.0543(3) 0.7321(3) 0.3521(2) 0.0397(9) Uani 1 1 d .
O3 O 0.7612(3) 1.1158(3) 0.3214(2) 0.0392(9) Uani 1 1 d .
O4 O 0.8025(3) 1.0475(3) 0.2125(2) 0.0447(10) Uani 1 1 d .
N1 N 0.2788(3) 0.7570(3) 0.3147(3) 0.0384(11) Uani 1 1 d .
N2 N 0.3867(3) 0.7694(3) 0.2845(3) 0.0389(11) Uani 1 1 d .
N3 N 0.1251(3) 0.8131(3) 0.1894(2) 0.0375(10) Uani 1 1 d .
N4 N -0.0108(3) 0.6342(3) 0.2150(3) 0.0342(11) Uani 1 1 d .
C1 C 0.0804(4) 0.7756(4) 0.4153(3) 0.0349(13) Uani 1 1 d .
C2 C -0.0026(4) 0.7939(4) 0.4705(3) 0.0364(13) Uani 1 1 d .
H2 H -0.0757 0.7720 0.4605 0.044 Uiso 1 1 calc R
C3 C 0.0160(5) 0.8398(4) 0.5353(3) 0.0406(14) Uani 1 1 d .
H3 H -0.0436 0.8512 0.5693 0.049 Uiso 1 1 calc R
C4 C 0.1231(5) 0.8717(4) 0.5538(3) 0.0476(15) Uani 1 1 d .
H4 H 0.1370 0.9034 0.6005 0.057 Uiso 1 1 calc R
C5 C 0.2075(5) 0.8560(4) 0.5028(3) 0.0410(13) Uani 1 1 d .
H5 H 0.2802 0.8774 0.5146 0.049 Uiso 1 1 calc R
C6 C 0.1881(4) 0.8087(4) 0.4334(3) 0.0312(11) Uani 1 1 d .
C7 C 0.2773(4) 0.7995(4) 0.3799(3) 0.0329(12) Uani 1 1 d .
C8 C 0.4398(4) 0.8183(4) 0.3333(3) 0.0369(13) Uani 1 1 d .
C9 C 0.5593(4) 0.8452(4) 0.3331(3) 0.0388(14) Uani 1 1 d .
H9 H 0.5927 0.8198 0.3809 0.047 Uiso 1 1 calc R
C10 C 0.6206(5) 0.7993(4) 0.2677(4) 0.0604(18) Uani 1 1 d .
H10A H 0.5715 0.7931 0.2231 0.072 Uiso 1 1 calc R
H10B H 0.6477 0.7345 0.2819 0.072 Uiso 1 1 calc R
C11 C 0.7178(5) 0.8667(4) 0.2504(5) 0.063(2) Uani 1 1 d .
H11A H 0.7887 0.8311 0.2541 0.075 Uiso 1 1 calc R
H11B H 0.7109 0.8929 0.1985 0.075 Uiso 1 1 calc R
C12 C 0.7149(4) 0.9482(4) 0.3083(4) 0.0387(14) Uani 1 1 d .
C13 C 0.5876(4) 0.9543(4) 0.3285(3) 0.0342(12) Uani 1 1 d .
C14 C 0.5242(4) 1.0032(4) 0.2649(4) 0.0492(15) Uani 1 1 d .
H14A H 0.4452 1.0056 0.2777 0.074 Uiso 1 1 calc R
H14B H 0.5342 0.9666 0.2179 0.074 Uiso 1 1 calc R
H14C H 0.5522 1.0688 0.2579 0.074 Uiso 1 1 calc R
C15 C 0.5635(5) 1.0053(5) 0.4028(4) 0.0553(18) Uani 1 1 d .
H15A H 0.4833 1.0063 0.4116 0.083 Uiso 1 1 calc R
H15B H 0.5915 1.0715 0.4003 0.083 Uiso 1 1 calc R
H15C H 0.6001 0.9710 0.4443 0.083 Uiso 1 1 calc R
C16 C 0.7842(5) 0.9206(5) 0.3762(5) 0.064(2) Uani 1 1 d .
H16A H 0.8625 0.9186 0.3617 0.096 Uiso 1 1 calc R
H16B H 0.7612 0.8571 0.3945 0.096 Uiso 1 1 calc R
H16C H 0.7738 0.9684 0.4165 0.096 Uiso 1 1 calc R
C17 C 0.7605(4) 1.0421(4) 0.2788(3) 0.0363(13) Uani 1 1 d .
C18 C 0.2077(4) 0.8418(4) 0.1436(3) 0.0413(14) Uani 1 1 d .
H18 H 0.2771 0.8098 0.1464 0.050 Uiso 1 1 calc R
C19 C 0.1945(5) 0.9163(4) 0.0928(4) 0.0492(16) Uani 1 1 d .
H19 H 0.2542 0.9349 0.0609 0.059 Uiso 1 1 calc R
C20 C 0.0948(6) 0.9635(5) 0.0884(4) 0.0537(17) Uani 1 1 d .
H20 H 0.0837 1.0135 0.0525 0.064 Uiso 1 1 calc R
C21 C 0.0108(5) 0.9369(4) 0.1374(4) 0.0507(16) Uani 1 1 d .
H21 H -0.0581 0.9701 0.1375 0.061 Uiso 1 1 calc R
C22 C 0.0293(5) 0.8617(4) 0.1858(4) 0.0467(16) Uani 1 1 d .
H22 H -0.0291 0.8429 0.2187 0.056 Uiso 1 1 calc R
C23 C -0.0119(5) 0.6019(5) 0.1436(3) 0.0455(15) Uani 1 1 d .
H23 H 0.0520 0.6116 0.1131 0.055 Uiso 1 1 calc R
C24 C -0.1014(5) 0.5553(5) 0.1123(4) 0.0546(17) Uani 1 1 d .
H24 H -0.0991 0.5324 0.0617 0.066 Uiso 1 1 calc R
C25 C -0.1947(5) 0.5426(5) 0.1563(4) 0.0521(17) Uani 1 1 d .
H25 H -0.2582 0.5118 0.1357 0.062 Uiso 1 1 calc R
C26 C -0.1955(4) 0.5745(4) 0.2297(4) 0.0456(15) Uani 1 1 d .
H26 H -0.2584 0.5654 0.2612 0.055 Uiso 1 1 calc R
C27 C -0.1009(4) 0.6206(4) 0.2563(3) 0.0384(13) Uani 1 1 d .
H27 H -0.1010 0.6436 0.3069 0.046 Uiso 1 1 calc R
N5 N 0.6315(17) 0.8250(19) 0.0479(7) 0.236(4) Uani 1 1 d .
O5 O 0.4702(11) 0.8814(12) 0.0681(5) 0.236(4) Uani 1 1 d .
C28 C 0.572(2) 0.908(2) 0.0563(10) 0.236(4) Uani 1 1 d .
H28 H 0.6000 0.9720 0.0540 0.283 Uiso 1 1 calc R
C29 C 0.5771(16) 0.7248(18) 0.0562(9) 0.236(4) Uani 1 1 d .
H29A H 0.5698 0.6950 0.0062 0.354 Uiso 1 1 calc R
H29B H 0.5036 0.7319 0.0791 0.354 Uiso 1 1 calc R
H29C H 0.6234 0.6840 0.0886 0.354 Uiso 1 1 calc R
C30 C 0.7530(16) 0.8249(17) 0.0403(8) 0.236(4) Uani 1 1 d .
H30A H 0.7735 0.7973 -0.0089 0.354 Uiso 1 1 calc R
H30B H 0.7857 0.7861 0.0809 0.354 Uiso 1 1 calc R
H30C H 0.7808 0.8910 0.0437 0.354 Uiso 1 1 calc R

loop_
_atom_site_aniso_label
_atom_site_aniso_U_11
_atom_site_aniso_U_22
_atom_site_aniso_U_33
_atom_site_aniso_U_23
_atom_site_aniso_U_13
_atom_site_aniso_U_12
Co1 0.0199(3) 0.0378(4) 0.0446(4) -0.0044(3) 0.0035(3) -0.0028(3)
O2 0.0210(18) 0.033(2) 0.049(2) -0.0026(16) 0.0009(16) -0.0070(15)
O1 0.0220(18) 0.049(2) 0.048(2) -0.0111(19) 0.0041(17) -0.0047(17)
O3 0.027(2) 0.036(2) 0.054(2) 0.000(2) 0.0019(19) -0.0016(17)
O4 0.027(2) 0.050(3) 0.057(3) 0.003(2) 0.0087(19) -0.0018(18)
N1 0.017(2) 0.046(3) 0.052(3) -0.006(2) 0.007(2) -0.005(2)
N2 0.021(2) 0.040(2) 0.056(3) -0.004(2) 0.009(2) -0.0030(19)
N3 0.020(2) 0.042(3) 0.050(3) -0.006(2) 0.0064(19) -0.004(2)
N4 0.020(2) 0.033(2) 0.050(3) -0.002(2) 0.001(2) -0.0013(18)
C1 0.032(3) 0.029(3) 0.044(3) 0.003(2) 0.001(2) -0.005(2)
C2 0.023(2) 0.045(3) 0.041(3) 0.003(3) 0.004(2) -0.004(3)
C3 0.035(3) 0.039(3) 0.048(4) 0.004(3) 0.006(3) 0.003(3)
C4 0.053(4) 0.045(4) 0.045(3) -0.004(3) 0.009(3) -0.006(3)
C5 0.034(3) 0.049(4) 0.040(3) -0.001(3) 0.001(3) -0.006(3)
C6 0.025(2) 0.031(3) 0.037(3) 0.003(3) 0.004(2) 0.003(2)
C7 0.022(2) 0.027(3) 0.050(3) -0.001(3) -0.003(2) -0.003(2)
C8 0.026(3) 0.033(3) 0.052(3) -0.002(3) -0.002(2) -0.001(2)
C9 0.018(2) 0.038(3) 0.060(4) -0.002(3) -0.002(2) 0.001(2)
C10 0.036(3) 0.041(3) 0.104(5) -0.011(4) 0.020(3) 0.000(3)
C11 0.031(3) 0.042(3) 0.115(6) -0.012(4) 0.026(4) -0.003(3)
C12 0.018(3) 0.034(3) 0.064(4) 0.006(3) -0.004(3) -0.001(2)
C13 0.019(3) 0.035(3) 0.048(3) -0.002(3) -0.002(2) -0.003(2)
C14 0.027(3) 0.045(3) 0.075(4) 0.007(4) 0.000(3) 0.001(2)
C15 0.040(4) 0.058(4) 0.068(4) -0.013(3) 0.014(3) -0.016(3)
C16 0.032(3) 0.058(4) 0.102(6) 0.041(4) -0.017(4) -0.017(3)
C17 0.017(3) 0.042(3) 0.050(4) 0.006(3) -0.001(2) 0.001(2)
C18 0.022(3) 0.043(3) 0.058(4) -0.001(3) 0.010(3) 0.002(2)
C19 0.046(4) 0.045(4) 0.056(4) 0.009(3) 0.011(3) -0.004(3)
C20 0.052(4) 0.041(4) 0.068(4) 0.018(3) 0.001(3) 0.002(3)
C21 0.033(3) 0.041(4) 0.078(5) 0.004(3) -0.001(3) 0.004(3)
C22 0.028(3) 0.044(4) 0.067(4) -0.005(3) 0.016(3) -0.001(3)
C23 0.028(3) 0.061(4) 0.048(4) 0.000(3) 0.001(3) -0.009(3)
C24 0.039(3) 0.071(5) 0.054(4) -0.013(3) -0.006(3) -0.005(3)
C25 0.030(3) 0.050(4) 0.076(5) -0.013(3) -0.010(3) -0.005(3)
C26 0.025(3) 0.046(3) 0.066(4) -0.008(3) 0.001(3) -0.003(2)
C27 0.031(3) 0.036(3) 0.048(3) -0.005(3) 0.002(3) 0.002(2)
N5 0.213(9) 0.405(15) 0.090(3) 0.021(7) 0.013(5) -0.061(9)
O5 0.213(9) 0.405(15) 0.090(3) 0.021(7) 0.013(5) -0.061(9)
C28 0.213(9) 0.405(15) 0.090(3) 0.021(7) 0.013(5) -0.061(9)
C29 0.213(9) 0.405(15) 0.090(3) 0.021(7) 0.013(5) -0.061(9)
C30 0.213(9) 0.405(15) 0.090(3) 0.021(7) 0.013(5) -0.061(9)

loop_
_atom_type_symbol
_atom_type_description
_atom_type_scat_dispersion_real
_atom_type_scat_dispersion_imag
_atom_type_scat_source
C C 0.0033 0.0016 'International Tables Vol C Tables 4.2.6.8 and 6.1.1.4'
Co Co 0.3494 0.9721 'International Tables Vol C Tables 4.2.6.8 and 6.1.1.4'
N N 0.0061 0.0033 'International Tables Vol C Tables 4.2.6.8 and 6.1.1.4'
O O 0.0106 0.0060 'International Tables Vol C Tables 4.2.6.8 and 6.1.1.4'
H H 0.0000 0.0000 'International Tables Vol C Tables 4.2.6.8 and 6.1.1.4'

loop_
_geom_angle_atom_site_label_1
_geom_angle_atom_site_label_2
_geom_angle_atom_site_label_3
_geom_angle
_geom_angle_site_symmetry_1
_geom_angle_site_symmetry_3
O1 Co1 N1 87.57(16) . .
O1 Co1 N3 102.82(17) . .
N1 Co1 N3 90.92(18) . .
O1 Co1 O3 165.48(16) . 4_645
N1 Co1 O3 95.12(17) . 4_645
N3 Co1 O3 91.42(16) . 4_645
O1 Co1 O4 104.81(16) . 4_645
N1 Co1 O4 93.71(17) . 4_645
N3 Co1 O4 152.14(16) . 4_645
O3 Co1 O4 60.82(15) 4_645 4_645
O1 Co1 N4 87.37(16) . .
N1 Co1 N4 174.69(17) . .
N3 Co1 N4 88.64(16) . .
O3 Co1 N4 90.18(16) 4_645 .
O4 Co1 N4 89.15(16) 4_645 .
O1 Co1 C17 135.20(18) . 4_645
N1 Co1 C17 96.58(17) . 4_645
N3 Co1 C17 121.60(18) . 4_645
O3 Co1 C17 30.33(16) 4_645 4_645
O4 Co1 C17 30.56(17) 4_645 4_645
N4 Co1 C17 88.15(16) . 4_645
C7 O2 C8 103.3(4) . .
C1 O1 Co1 132.6(3) . .
C17 O3 Co1 89.9(3) . 4_655
C17 O4 Co1 89.5(3) . 4_655
C7 N1 N2 107.0(4) . .
C7 N1 Co1 125.2(4) . .
N2 N1 Co1 127.7(3) . .
C8 N2 N1 105.8(4) . .
C22 N3 C18 117.6(5) . .
C22 N3 Co1 120.6(4) . .
C18 N3 Co1 121.8(4) . .
C27 N4 C23 117.6(5) . .
C27 N4 Co1 122.4(4) . .
C23 N4 Co1 119.7(4) . .
O1 C1 C6 124.3(5) . .
O1 C1 C2 119.9(5) . .
C6 C1 C2 115.8(5) . .
C3 C2 C1 123.9(5) . .
C3 C2 H2 118.1 . .
C1 C2 H2 118.1 . .
C2 C3 C4 120.4(5) . .
C2 C3 H3 119.8 . .
C4 C3 H3 119.8 . .
C5 C4 C3 118.6(5) . .
C5 C4 H4 120.7 . .
C3 C4 H4 120.7 . .
C4 C5 C6 121.3(5) . .
C4 C5 H5 119.4 . .
C6 C5 H5 119.4 . .
C5 C6 C1 120.0(5) . .
C5 C6 C7 119.3(5) . .
C1 C6 C7 120.7(5) . .
N1 C7 O2 111.0(4) . .
N1 C7 C6 129.5(5) . .
O2 C7 C6 119.5(5) . .
N2 C8 O2 112.9(4) . .
N2 C8 C9 128.3(5) . .
O2 C8 C9 118.6(5) . .
C8 C9 C10 111.7(5) . .
C8 C9 C13 117.2(4) . .
C10 C9 C13 105.3(5) . .
C8 C9 H9 107.4 . .
C10 C9 H9 107.4 . .
C13 C9 H9 107.4 . .
C9 C10 C11 105.7(5) . .
C9 C10 H10A 110.6 . .
C11 C10 H10A 110.6 . .
C9 C10 H10B 110.6 . .
C11 C10 H10B 110.6 . .
H10A C10 H10B 108.7 . .
C12 C11 C10 107.5(5) . .
C12 C11 H11A 110.2 . .
C10 C11 H11A 110.2 . .
C12 C11 H11B 110.2 . .
C10 C11 H11B 110.2 . .
H11A C11 H11B 108.5 . .
C17 C12 C16 107.0(5) . .
C17 C12 C11 113.6(5) . .
C16 C12 C11 109.3(6) . .
C17 C12 C13 112.8(4) . .
C16 C12 C13 111.9(5) . .
C11 C12 C13 102.3(4) . .
C15 C13 C14 109.5(5) . .
C15 C13 C9 111.6(5) . .
C14 C13 C9 111.2(4) . .
C15 C13 C12 114.0(5) . .
C14 C13 C12 110.3(5) . .
C9 C13 C12 100.0(4) . .
C13 C14 H14A 109.5 . .
C13 C14 H14B 109.5 . .
H14A C14 H14B 109.5 . .
C13 C14 H14C 109.5 . .
H14A C14 H14C 109.5 . .
H14B C14 H14C 109.5 . .
C13 C15 H15A 109.5 . .
C13 C15 H15B 109.5 . .
H15A C15 H15B 109.5 . .
C13 C15 H15C 109.5 . .
H15A C15 H15C 109.5 . .
H15B C15 H15C 109.5 . .
C12 C16 H16A 109.5 . .
C12 C16 H16B 109.5 . .
H16A C16 H16B 109.5 . .
C12 C16 H16C 109.5 . .
H16A C16 H16C 109.5 . .
H16B C16 H16C 109.5 . .
O3 C17 O4 119.6(5) . .
O3 C17 C12 119.6(5) . .
O4 C17 C12 120.8(5) . .
O3 C17 Co1 59.8(3) . 4_655
O4 C17 Co1 60.0(3) . 4_655
C12 C17 Co1 173.2(4) . 4_655
N3 C18 C19 121.9(5) . .
N3 C18 H18 119.1 . .
C19 C18 H18 119.1 . .
C20 C19 C18 119.7(6) . .
C20 C19 H19 120.1 . .
C18 C19 H19 120.1 . .
C19 C20 C21 118.7(6) . .
C19 C20 H20 120.7 . .
C21 C20 H20 120.7 . .
C22 C21 C20 118.4(6) . .
C22 C21 H21 120.8 . .
C20 C21 H21 120.8 . .
N3 C22 C21 123.7(6) . .
N3 C22 H22 118.2 . .
C21 C22 H22 118.2 . .
N4 C23 C24 122.9(6) . .
N4 C23 H23 118.5 . .
C24 C23 H23 118.5 . .
C23 C24 C25 118.4(6) . .
C23 C24 H24 120.8 . .
C25 C24 H24 120.8 . .
C26 C25 C24 119.8(6) . .
C26 C25 H25 120.1 . .
C24 C25 H25 120.1 . .
C25 C26 C27 117.6(6) . .
C25 C26 H26 121.2 . .
C27 C26 H26 121.2 . .
N4 C27 C26 123.7(6) . .
N4 C27 H27 118.1 . .
C26 C27 H27 118.1 . .
C28 N5 C30 122(3) . .
C28 N5 C29 122(2) . .
C30 N5 C29 116(2) . .
O5 C28 N5 106(3) . .
O5 C28 H28 127.1 . .
N5 C28 H28 127.1 . .
N5 C29 H29A 109.5 . .
N5 C29 H29B 109.5 . .
H29A C29 H29B 109.5 . .
N5 C29 H29C 109.5 . .
H29A C29 H29C 109.5 . .
H29B C29 H29C 109.5 . .
N5 C30 H30A 109.5 . .
N5 C30 H30B 109.5 . .
H30A C30 H30B 109.5 . .
N5 C30 H30C 109.5 . .
H30A C30 H30C 109.5 . .
H30B C30 H30C 109.5 . .

loop_
_geom_bond_atom_site_label_1
_geom_bond_atom_site_label_2
_geom_bond_distance
_geom_bond_site_symmetry_2
Co1 O1 1.979(4) .
Co1 N1 2.081(5) .
Co1 N3 2.117(5) .
Co1 O3 2.172(4) 4_645
Co1 O4 2.177(4) 4_645
Co1 N4 2.193(4) .
Co1 C17 2.514(5) 4_645
O2 C7 1.364(6) .
O2 C8 1.367(6) .
O1 C1 1.309(6) .
O3 C17 1.270(7) .
O3 Co1 2.172(4) 4_655
O4 C17 1.278(7) .
O4 Co1 2.177(4) 4_655
N1 C7 1.294(7) .
N1 N2 1.418(6) .
N2 C8 1.271(7) .
N3 C22 1.341(7) .
N3 C18 1.343(7) .
N4 C27 1.323(7) .
N4 C23 1.340(7) .
C1 C6 1.416(7) .
C1 C2 1.421(7) .
C2 C3 1.330(8) .
C2 H2 0.9500 .
C3 C4 1.405(8) .
C3 H3 0.9500 .
C4 C5 1.377(8) .
C4 H4 0.9500 .
C5 C6 1.410(8) .
C5 H5 0.9500 .
C6 C7 1.439(7) .
C8 C9 1.491(7) .
C9 C10 1.512(8) .
C9 C13 1.555(8) .
C9 H9 1.0000 .
C10 C11 1.532(8) .
C10 H10A 0.9900 .
C10 H10B 0.9900 .
C11 C12 1.527(9) .
C11 H11A 0.9900 .
C11 H11B 0.9900 .
C12 C17 1.509(8) .
C12 C16 1.512(9) .
C12 C13 1.580(7) .
C13 C15 1.518(8) .
C13 C14 1.520(8) .
C14 H14A 0.9800 .
C14 H14B 0.9800 .
C14 H14C 0.9800 .
C15 H15A 0.9800 .
C15 H15B 0.9800 .
C15 H15C 0.9800 .
C16 H16A 0.9800 .
C16 H16B 0.9800 .
C16 H16C 0.9800 .
C17 Co1 2.514(5) 4_655
C18 C19 1.380(8) .
C18 H18 0.9500 .
C19 C20 1.372(9) .
C19 H19 0.9500 .
C20 C21 1.384(9) .
C20 H20 0.9500 .
C21 C22 1.367(9) .
C21 H21 0.9500 .
C22 H22 0.9500 .
C23 C24 1.375(8) .
C23 H23 0.9500 .
C24 C25 1.379(9) .
C24 H24 0.9500 .
C25 C26 1.370(9) .
C25 H25 0.9500 .
C26 C27 1.391(7) .
C26 H26 0.9500 .
C27 H27 0.9500 .
N5 C28 1.36(3) .
N5 C30 1.47(2) .
N5 C29 1.55(3) .
O5 C28 1.30(2) .
C28 H28 0.9500 .
C29 H29A 0.9800 .
C29 H29B 0.9800 .
C29 H29C 0.9800 .
C30 H30A 0.9800 .
C30 H30B 0.9800 .
C30 H30C 0.9800 .

loop_
_geom_torsion_atom_site_label_1
_geom_torsion_atom_site_label_2
_geom_torsion_atom_site_label_3
_geom_torsion_atom_site_label_4
_geom_torsion
_geom_torsion_site_symmetry_1
N1 Co1 O1 C1 -2.3(5) .
N3 Co1 O1 C1 -92.7(5) .
O3 Co1 O1 C1 98.8(7) 4_645
O4 Co1 O1 C1 90.9(5) 4_645
N4 Co1 O1 C1 179.3(5) .
C17 Co1 O1 C1 94.6(5) 4_645
O1 Co1 N1 C7 -0.4(5) .
N3 Co1 N1 C7 102.4(5) .
O3 Co1 N1 C7 -166.1(5) 4_645
O4 Co1 N1 C7 -105.1(5) 4_645
C17 Co1 N1 C7 -135.6(5) 4_645
O1 Co1 N1 N2 -174.8(4) .
N3 Co1 N1 N2 -72.0(4) .
O3 Co1 N1 N2 19.5(4) 4_645
O4 Co1 N1 N2 80.5(4) 4_645
C17 Co1 N1 N2 50.0(5) 4_645
C7 N1 N2 C8 -0.4(6) .
Co1 N1 N2 C8 174.8(4) .
O1 Co1 N3 C22 -36.3(5) .
N1 Co1 N3 C22 -124.0(4) .
O3 Co1 N3 C22 140.9(4) 4_645
O4 Co1 N3 C22 136.3(4) 4_645
N4 Co1 N3 C22 50.7(4) .
C17 Co1 N3 C22 137.7(4) 4_645
O1 Co1 N3 C18 145.4(4) .
N1 Co1 N3 C18 57.6(4) .
O3 Co1 N3 C18 -37.5(4) 4_645
O4 Co1 N3 C18 -42.1(6) 4_645
N4 Co1 N3 C18 -127.7(4) .
C17 Co1 N3 C18 -40.7(5) 4_645
O1 Co1 N4 C27 -13.8(4) .
N3 Co1 N4 C27 -116.7(4) .
O3 Co1 N4 C27 151.8(4) 4_645
O4 Co1 N4 C27 91.0(4) 4_645
C17 Co1 N4 C27 121.6(4) 4_645
O1 Co1 N4 C23 172.5(4) .
N3 Co1 N4 C23 69.6(4) .
O3 Co1 N4 C23 -21.9(4) 4_645
O4 Co1 N4 C23 -82.7(4) 4_645
C17 Co1 N4 C23 -52.1(5) 4_645
Co1 O1 C1 C6 1.4(8) .
Co1 O1 C1 C2 -179.8(4) .
O1 C1 C2 C3 -178.2(5) .
C6 C1 C2 C3 0.7(8) .
C1 C2 C3 C4 -1.5(9) .
C2 C3 C4 C5 1.3(9) .
C3 C4 C5 C6 -0.2(9) .
C4 C5 C6 C1 -0.6(9) .
C4 C5 C6 C7 176.0(5) .
O1 C1 C6 C5 179.2(5) .
C2 C1 C6 C5 0.4(8) .
O1 C1 C6 C7 2.6(8) .
C2 C1 C6 C7 -176.2(5) .
N2 N1 C7 O2 0.8(6) .
Co1 N1 C7 O2 -174.6(3) .
N2 N1 C7 C6 179.6(5) .
Co1 N1 C7 C6 4.2(8) .
C8 O2 C7 N1 -0.8(6) .
C8 O2 C7 C6 -179.8(5) .
C5 C6 C7 N1 177.7(6) .
C1 C6 C7 N1 -5.7(9) .
C5 C6 C7 O2 -3.6(8) .
C1 C6 C7 O2 173.0(5) .
N1 N2 C8 O2 -0.1(6) .
N1 N2 C8 C9 174.8(5) .
C7 O2 C8 N2 0.6(6) .
C7 O2 C8 C9 -174.9(5) .
N2 C8 C9 C10 -5.1(9) .
O2 C8 C9 C10 169.6(5) .
N2 C8 C9 C13 116.6(7) .
O2 C8 C9 C13 -68.8(7) .
C8 C9 C10 C11 152.8(6) .
C13 C9 C10 C11 24.5(7) .
C9 C10 C11 C12 2.7(7) .
C10 C11 C12 C17 -149.9(5) .
C10 C11 C12 C16 90.7(6) .
C10 C11 C12 C13 -28.0(7) .
C8 C9 C13 C15 73.2(7) .
C10 C9 C13 C15 -161.9(5) .
C8 C9 C13 C14 -49.5(7) .
C10 C9 C13 C14 75.5(6) .
C8 C9 C13 C12 -166.0(5) .
C10 C9 C13 C12 -41.0(6) .
C17 C12 C13 C15 -76.9(7) .
C16 C12 C13 C15 43.8(7) .
C11 C12 C13 C15 160.7(5) .
C17 C12 C13 C14 46.8(7) .
C16 C12 C13 C14 167.4(5) .
C11 C12 C13 C14 -75.7(6) .
C17 C12 C13 C9 164.0(5) .
C16 C12 C13 C9 -75.4(6) .
C11 C12 C13 C9 41.6(6) .
Co1 O3 C17 O4 -5.0(5) 4_655
Co1 O3 C17 C12 172.2(4) 4_655
Co1 O4 C17 O3 4.9(5) 4_655
Co1 O4 C17 C12 -172.2(4) 4_655
C16 C12 C17 O3 -60.2(7) .
C11 C12 C17 O3 179.1(5) .
C13 C12 C17 O3 63.2(7) .
C16 C12 C17 O4 116.9(6) .
C11 C12 C17 O4 -3.8(7) .
C13 C12 C17 O4 -119.7(5) .
C22 N3 C18 C19 -2.1(9) .
Co1 N3 C18 C19 176.3(4) .
N3 C18 C19 C20 0.4(10) .
C18 C19 C20 C21 2.2(10) .
C19 C20 C21 C22 -2.9(10) .
C18 N3 C22 C21 1.4(9) .
Co1 N3 C22 C21 -177.0(5) .
C20 C21 C22 N3 1.1(10) .
C27 N4 C23 C24 -0.6(9) .
Co1 N4 C23 C24 173.4(5) .
N4 C23 C24 C25 1.0(10) .
C23 C24 C25 C26 -1.3(10) .
C24 C25 C26 C27 1.2(9) .
C23 N4 C27 C26 0.4(8) .
Co1 N4 C27 C26 -173.4(4) .
C25 C26 C27 N4 -0.7(9) .
C30 N5 C28 O5 -174.5(12) .
C29 N5 C28 O5 -3(2) .
